data_7155768
loop_
_publ_author_name
'Mykhailiuk, Pavel K.'

_publ_section_title
;
 Heptafluoroisopropyl diazomethane (i-C3F7CHN2): in situ generation and
 synthesis of pyrazoles
;
_journal_name_full 'Org. Biomol. Chem.'
_journal_paper_doi 10.1039/C7OB01579H
_journal_year 2017
_chemical_formula_sum 'C9 H8 F7 N3 O'
_chemical_formula_weight 307.18
_space_group_crystal_system tetragonal
_space_group_IT_number 78
_space_group_name_Hall 'P 4cw'
_space_group_name_H-M_alt 'P 43'
_symmetry_space_group_name_Hall 'P 4cw'
_symmetry_space_group_name_H-M 'P 43'
_atom_sites_solution_hydrogens mixed
_audit_creation_method SHELXL-2014/7
_audit_update_record
;
2017-06-23 deposited with the CCDC.
2017-07-14 downloaded from the CCDC.
;
_cell_angle_alpha 90
_cell_angle_beta 90
_cell_angle_gamma 90
_cell_formula_units_Z 16
_cell_length_a 14.9885(2)
_cell_length_b 14.9885(2)
_cell_length_c 20.7329(7)
_cell_measurement_temperature 100(2)
_cell_volume 4657.75(18)
_computing_structure_refinement 'SHELXL-2014/7 (Sheldrick, 2014)'
_diffrn_ambient_temperature 100(2)
_diffrn_measured_fraction_theta_full 0.997
_diffrn_measured_fraction_theta_max 0.997
_diffrn_radiation_type MoK\a
_diffrn_radiation_wavelength 0.71073
_diffrn_reflns_av_R_equivalents 0.0883
_diffrn_reflns_av_unetI/netI 0.1035
_diffrn_reflns_Laue_measured_fraction_full 0.997
_diffrn_reflns_Laue_measured_fraction_max 0.997
_diffrn_reflns_limit_h_max 21
_diffrn_reflns_limit_h_min -20
_diffrn_reflns_limit_k_max 21
_diffrn_reflns_limit_k_min -20
_diffrn_reflns_limit_l_max 29
_diffrn_reflns_limit_l_min -28
_diffrn_reflns_number 34628
_diffrn_reflns_point_group_measured_fraction_full 0.980
_diffrn_reflns_point_group_measured_fraction_max 0.975
_diffrn_reflns_theta_full 25.242
_diffrn_reflns_theta_max 29.997
_diffrn_reflns_theta_min 3.039
_exptl_absorpt_coefficient_mu 0.192
_exptl_crystal_density_diffrn 1.752
_exptl_crystal_F_000 2464
_exptl_crystal_size_max 0.200
_exptl_crystal_size_mid 0.100
_exptl_crystal_size_min 0.030
_refine_diff_density_max 0.633
_refine_diff_density_min -0.369
_refine_diff_density_rms 0.072
_refine_ls_abs_structure_details
;
 Flack x determined using 2362 quotients [(I+)-(I-)]/[(I+)+(I-)]
 (Parsons, Flack and Wagner, Acta Cryst. B69 (2013) 249-259).
;
_refine_ls_abs_structure_Flack 0.5(5)
_refine_ls_extinction_method none
_refine_ls_goodness_of_fit_ref 0.986
_refine_ls_hydrogen_treatment mixed
_refine_ls_matrix_type full
_refine_ls_number_parameters 745
_refine_ls_number_reflns 13240
_refine_ls_number_restraints 1
_refine_ls_restrained_S_all 0.986
_refine_ls_R_factor_all 0.1194
_refine_ls_R_factor_gt 0.0739
_refine_ls_shift/su_max 0.000
_refine_ls_shift/su_mean 0.000
_refine_ls_structure_factor_coef Fsqd
_refine_ls_weighting_details 'w=1/[\s^2^(Fo^2^)+(0.0764P)^2^] where P=(Fo^2^+2Fc^2^)/3'
_refine_ls_weighting_scheme calc
_refine_ls_wR_factor_gt 0.1619
_refine_ls_wR_factor_ref 0.1880
_reflns_Friedel_coverage 0.907
_reflns_Friedel_fraction_full 0.962
_reflns_Friedel_fraction_max 0.952
_reflns_number_gt 8218
_reflns_number_total 13240
_reflns_threshold_expression 'I > 2\s(I)'
_cod_data_source_file c7ob01579h2.cif
_cod_data_source_block tolm325
_cod_original_cell_volume 4657.8(2)
_cod_database_code 7155768
_shelx_shelxl_version_number 2014/7
_shelx_space_group_comment
;
The symmetry employed for this shelxl refinement is uniquely defined
by the following loop, which should always be used as a source of
symmetry information in preference to the above space-group names.
They are only intended as comments.
;
_shelx_estimated_absorpt_t_min 0.963
_shelx_estimated_absorpt_t_max 0.994

loop_
_space_group_symop_operation_xyz
'x, y, z'
'-y, x, z+3/4'
'-x, -y, z+1/2'
'y, -x, z+1/4'

loop_
_atom_site_label
_atom_site_type_symbol
_atom_site_fract_x
_atom_site_fract_y
_atom_site_fract_z
_atom_site_U_iso_or_equiv
_atom_site_adp_type
_atom_site_occupancy
_atom_site_site_symmetry_order
_atom_site_calc_flag
_atom_site_refinement_flags_posn
_atom_site_refinement_flags_adp
F1A F 0.8758(3) 0.5894(2) 0.73815(17) 0.0411(9) Uani 1 1 d . .
F2A F 1.0431(3) 0.5564(3) 0.7023(2) 0.0511(11) Uani 1 1 d . .
F3A F 1.0139(2) 0.6958(2) 0.7006(2) 0.0430(9) Uani 1 1 d . .
F4A F 1.0265(3) 0.6235(3) 0.6118(2) 0.0500(10) Uani 1 1 d . .
F5A F 0.8456(3) 0.7422(2) 0.6807(2) 0.0491(11) Uani 1 1 d . .
F6A F 0.8598(3) 0.6876(2) 0.5853(2) 0.0544(12) Uani 1 1 d . .
F7A F 0.7525(2) 0.6434(3) 0.6475(3) 0.0576(12) Uani 1 1 d . .
O1A O 0.8206(3) 0.2353(3) 0.5698(2) 0.0409(10) Uani 1 1 d . .
N1A N 0.8444(3) 0.4099(3) 0.5734(3) 0.0304(10) Uani 1 1 d . .
H1NA H 0.825(5) 0.398(4) 0.536(4) 0.039(19) Uiso 1 1 d . .
N2A N 0.8525(3) 0.4973(3) 0.5817(2) 0.0307(10) Uani 1 1 d . .
N3A N 0.8705(3) 0.2097(3) 0.6706(3) 0.0317(11) Uani 1 1 d . .
C1A C 0.8797(4) 0.5054(3) 0.6434(3) 0.0280(11) Uani 1 1 d . .
C2A C 0.8893(4) 0.4228(3) 0.6741(3) 0.0274(11) Uani 1 1 d . .
H2A H 0.9081 0.4111 0.7170 0.033 Uiso 1 1 calc R U
C3A C 0.8647(3) 0.3616(4) 0.6264(3) 0.0255(11) Uani 1 1 d . .
C4A C 0.8518(3) 0.2645(4) 0.6205(3) 0.0266(11) Uani 1 1 d . .
C5A C 0.9108(6) 0.2380(4) 0.7311(4) 0.058(2) Uani 1 1 d . .
H5AA H 0.9552 0.2845 0.7225 0.087 Uiso 1 1 calc R U
H5AB H 0.9398 0.1869 0.7517 0.087 Uiso 1 1 calc R U
H5AC H 0.8644 0.2617 0.7597 0.087 Uiso 1 1 calc R U
C6A C 0.8503(5) 0.1143(4) 0.6652(4) 0.0436(16) Uani 1 1 d . .
H6AA H 0.8263 0.1016 0.6222 0.065 Uiso 1 1 calc R U
H6AB H 0.8061 0.0978 0.6979 0.065 Uiso 1 1 calc R U
H6AC H 0.9050 0.0797 0.6719 0.065 Uiso 1 1 calc R U
C7A C 0.8971(4) 0.5941(4) 0.6740(3) 0.0280(11) Uani 1 1 d . .
C8A C 0.8376(4) 0.6686(4) 0.6456(4) 0.0388(15) Uani 1 1 d . .
C9A C 0.9963(4) 0.6181(4) 0.6716(3) 0.0329(13) Uani 1 1 d . .
F1B F 0.5547(4) -0.0487(3) 0.7382(2) 0.0651(14) Uani 1 1 d . .
F2B F 0.7301(4) -0.0537(4) 0.7226(4) 0.120(3) Uani 1 1 d . .
F3B F 0.6711(3) -0.1842(3) 0.7236(2) 0.0543(12) Uani 1 1 d . .
F4B F 0.7191(4) -0.1264(5) 0.6366(3) 0.114(3) Uani 1 1 d . .
F5B F 0.5049(3) -0.1968(2) 0.6816(2) 0.0533(11) Uani 1 1 d . .
F6B F 0.5549(5) -0.1509(3) 0.5873(3) 0.099(2) Uani 1 1 d . .
F7B F 0.4469(3) -0.0848(3) 0.6357(4) 0.119(3) Uani 1 1 d . .
O1B O 0.5890(3) 0.2902(3) 0.5574(2) 0.0373(10) Uani 1 1 d . .
N1B N 0.6256(3) 0.1146(3) 0.5698(2) 0.0276(10) Uani 1 1 d . .
H1NB H 0.642(4) 0.129(4) 0.524(4) 0.043(19) Uiso 1 1 d . .
N2B N 0.6211(3) 0.0276(3) 0.5818(3) 0.0312(10) Uani 1 1 d . .
N3B N 0.6304(3) 0.3190(3) 0.6600(2) 0.0264(9) Uani 1 1 d . .
C1B C 0.5996(3) 0.0231(3) 0.6446(3) 0.0256(11) Uani 1 1 d . .
C2B C 0.5913(3) 0.1076(3) 0.6726(3) 0.0263(11) Uani 1 1 d . .
H2B H 0.5768 0.1219 0.7160 0.032 Uiso 1 1 calc R U
C3B C 0.6095(3) 0.1656(3) 0.6221(3) 0.0261(11) Uani 1 1 d . .
C4B C 0.6095(3) 0.2630(3) 0.6111(3) 0.0248(10) Uani 1 1 d . .
C5B C 0.6521(4) 0.2905(4) 0.7251(3) 0.0351(13) Uani 1 1 d . .
H5BA H 0.6818 0.2323 0.7236 0.053 Uiso 1 1 calc R U
H5BB H 0.5971 0.2856 0.7505 0.053 Uiso 1 1 calc R U
H5BC H 0.6919 0.3343 0.7452 0.053 Uiso 1 1 calc R U
C6B C 0.6267(4) 0.4141(3) 0.6483(3) 0.0332(13) Uani 1 1 d . .
H6BA H 0.6300 0.4254 0.6018 0.050 Uiso 1 1 calc R U
H6BB H 0.6771 0.4433 0.6698 0.050 Uiso 1 1 calc R U
H6BC H 0.5706 0.4381 0.6653 0.050 Uiso 1 1 calc R U
C7B C 0.5891(4) -0.0639(3) 0.6782(3) 0.0280(11) Uani 1 1 d . .
C8B C 0.5201(5) -0.1239(4) 0.6459(5) 0.052(2) Uani 1 1 d . .
C9B C 0.6774(5) -0.1104(5) 0.6893(4) 0.057(2) Uani 1 1 d . .
F1C F 1.1230(3) 0.0980(3) 0.4367(2) 0.0569(12) Uani 1 1 d . .
F2C F 1.0912(3) 0.2437(2) 0.3657(3) 0.0662(14) Uani 1 1 d . .
F3C F 1.1923(3) 0.1585(3) 0.3285(3) 0.0627(13) Uani 1 1 d . .
F4C F 1.0605(3) 0.1574(4) 0.2810(2) 0.0743(15) Uani 1 1 d . .
F5C F 1.1695(2) -0.0127(2) 0.3333(2) 0.0468(10) Uani 1 1 d . .
F6C F 1.0322(3) -0.0212(3) 0.3050(2) 0.0589(13) Uani 1 1 d . .
F7C F 1.0710(3) -0.0598(3) 0.3998(2) 0.0573(12) Uani 1 1 d . .
O1C O 0.6916(3) 0.1573(3) 0.4482(2) 0.0429(11) Uani 1 1 d . .
N1C N 0.8671(3) 0.1522(3) 0.4538(3) 0.0299(10) Uani 1 1 d . .
H1NC H 0.830(4) 0.180(4) 0.486(3) 0.039(18) Uiso 1 1 d . .
N2C N 0.9547(3) 0.1418(3) 0.4541(3) 0.0378(12) Uani 1 1 d . .
N3C N 0.6820(3) 0.1255(3) 0.3431(2) 0.0321(11) Uani 1 1 d . .
C1C C 0.9718(4) 0.1081(4) 0.3963(4) 0.0373(14) Uani 1 1 d . .
C2C C 0.8944(4) 0.0961(4) 0.3588(3) 0.0339(13) Uani 1 1 d . .
H2C H 0.8897 0.0722 0.3165 0.041 Uiso 1 1 calc R U
C3C C 0.8265(4) 0.1276(4) 0.3983(3) 0.0278(11) Uani 1 1 d . .
C4C C 0.7279(3) 0.1359(3) 0.3971(3) 0.0262(11) Uani 1 1 d . .
C5C C 0.7214(5) 0.1017(9) 0.2806(4) 0.086(4) Uani 1 1 d . .
H5CA H 0.7718 0.1413 0.2714 0.128 Uiso 1 1 calc R U
H5CB H 0.6763 0.1081 0.2466 0.128 Uiso 1 1 calc R U
H5CC H 0.7422 0.0397 0.2819 0.128 Uiso 1 1 calc R U
C6C C 0.5857(4) 0.1331(5) 0.3447(3) 0.0402(15) Uani 1 1 d . .
H6CA H 0.5670 0.1563 0.3868 0.060 Uiso 1 1 calc R U
H6CB H 0.5590 0.0742 0.3378 0.060 Uiso 1 1 calc R U
H6CC H 0.5659 0.1739 0.3107 0.060 Uiso 1 1 calc R U
C7C C 1.0689(4) 0.0920(4) 0.3801(4) 0.0420(16) Uani 1 1 d . .
C8C C 1.1044(5) 0.1654(5) 0.3380(5) 0.054(2) Uani 1 1 d . .
C9C C 1.0859(4) -0.0014(4) 0.3535(4) 0.0375(14) Uani 1 1 d . .
F1D F 0.4271(2) 0.3627(3) 0.26125(17) 0.0394(8) Uani 1 1 d . .
F2D F 0.4524(2) 0.5336(2) 0.2903(2) 0.0435(9) Uani 1 1 d . .
F3D F 0.3126(2) 0.4990(2) 0.29116(19) 0.0382(9) Uani 1 1 d . .
F4D F 0.3819(2) 0.5228(2) 0.38013(19) 0.0419(9) Uani 1 1 d . .
F5D F 0.2718(2) 0.3308(2) 0.3138(2) 0.0443(10) Uani 1 1 d . .
F6D F 0.3166(2) 0.3566(3) 0.41029(19) 0.0412(9) Uani 1 1 d . .
F7D F 0.3701(2) 0.2460(2) 0.3570(2) 0.0437(10) Uani 1 1 d . .
O1D O 0.7686(3) 0.3862(4) 0.4534(2) 0.0458(12) Uani 1 1 d . .
N1D N 0.5926(3) 0.3534(3) 0.4353(2) 0.0277(10) Uani 1 1 d . .
H1ND H 0.616(4) 0.338(4) 0.472(4) 0.034(18) Uiso 1 1 d . .
N2D N 0.5063(3) 0.3558(3) 0.4206(2) 0.0299(10) Uani 1 1 d . .
N3D N 0.8006(3) 0.3637(3) 0.3483(2) 0.0276(10) Uani 1 1 d . .
C1D C 0.5040(3) 0.3782(3) 0.3592(3) 0.0228(10) Uani 1 1 d . .
C2D C 0.5888(3) 0.3915(3) 0.3336(3) 0.0252(10) Uani 1 1 d . .
H2D H 0.6040 0.4090 0.2910 0.030 Uiso 1 1 calc R U
C3D C 0.6460(3) 0.3735(3) 0.3843(3) 0.0246(10) Uani 1 1 d . .
C4D C 0.7440(3) 0.3755(4) 0.3969(3) 0.0273(11) Uani 1 1 d . .
C5D C 0.7745(4) 0.3514(5) 0.2813(3) 0.0405(15) Uani 1 1 d . .
H5DA H 0.7199 0.3155 0.2794 0.061 Uiso 1 1 calc R U
H5DB H 0.8223 0.3207 0.2579 0.061 Uiso 1 1 calc R U
H5DC H 0.7636 0.4097 0.2614 0.061 Uiso 1 1 calc R U
C6D C 0.8959(4) 0.3673(4) 0.3601(3) 0.0378(14) Uani 1 1 d . .
H6DA H 0.9067 0.3771 0.4061 0.057 Uiso 1 1 calc R U
H6DB H 0.9220 0.4164 0.3352 0.057 Uiso 1 1 calc R U
H6DC H 0.9233 0.3108 0.3468 0.057 Uiso 1 1 calc R U
C7D C 0.4168(3) 0.3894(4) 0.3250(3) 0.0244(10) Uani 1 1 d . .
C8D C 0.3424(4) 0.3295(4) 0.3524(3) 0.0337(13) Uani 1 1 d . .
C9D C 0.3894(3) 0.4874(4) 0.3220(3) 0.0290(12) Uani 1 1 d . .

loop_
_atom_site_aniso_label
_atom_site_aniso_U_11
_atom_site_aniso_U_22
_atom_site_aniso_U_33
_atom_site_aniso_U_23
_atom_site_aniso_U_13
_atom_site_aniso_U_12
F1A 0.064(2) 0.0346(19) 0.025(2) -0.0080(15) 0.0073(17) -0.0041(16)
F2A 0.046(2) 0.043(2) 0.064(3) -0.013(2) -0.027(2) 0.0132(16)
F3A 0.041(2) 0.0341(19) 0.054(3) -0.0141(17) -0.0115(18) 0.0008(14)
F4A 0.048(2) 0.057(2) 0.045(3) -0.0074(19) 0.0107(19) -0.0172(17)
F5A 0.049(2) 0.0274(18) 0.071(3) -0.0132(18) -0.019(2) 0.0103(15)
F6A 0.074(3) 0.038(2) 0.051(3) 0.0162(19) -0.032(2) -0.0158(18)
F7A 0.036(2) 0.043(2) 0.094(4) -0.011(2) -0.018(2) 0.0037(16)
O1A 0.061(3) 0.037(2) 0.025(2) -0.0052(18) -0.003(2) -0.0048(19)
N1A 0.036(3) 0.031(2) 0.024(3) 0.000(2) -0.004(2) -0.0047(18)
N2A 0.039(3) 0.029(2) 0.024(3) 0.0026(19) -0.002(2) -0.0034(19)
N3A 0.038(3) 0.024(2) 0.032(3) -0.003(2) -0.004(2) 0.0024(18)
C1A 0.036(3) 0.025(3) 0.023(3) -0.001(2) -0.001(2) -0.003(2)
C2A 0.031(3) 0.032(3) 0.020(3) -0.002(2) -0.005(2) 0.003(2)
C3A 0.028(3) 0.032(3) 0.017(3) 0.000(2) -0.002(2) 0.0017(19)
C4A 0.026(3) 0.031(3) 0.023(3) -0.002(2) 0.000(2) -0.001(2)
C5A 0.096(6) 0.030(3) 0.048(5) 0.004(3) -0.035(4) 0.004(3)
C6A 0.051(4) 0.026(3) 0.054(5) 0.000(3) -0.003(3) -0.002(3)
C7A 0.031(3) 0.031(3) 0.022(3) 0.002(2) 0.000(2) 0.000(2)
C8A 0.031(3) 0.034(3) 0.052(4) 0.000(3) -0.007(3) -0.003(2)
C9A 0.034(3) 0.025(3) 0.039(4) -0.010(2) -0.005(3) 0.001(2)
F1B 0.127(4) 0.034(2) 0.034(2) -0.0056(17) 0.040(3) -0.014(2)
F2B 0.091(4) 0.097(4) 0.171(7) 0.085(4) -0.089(5) -0.057(3)
F3B 0.049(2) 0.052(2) 0.062(3) 0.029(2) -0.009(2) -0.0033(18)
F4B 0.106(4) 0.139(5) 0.096(5) 0.078(4) 0.064(4) 0.091(4)
F5B 0.053(2) 0.0318(19) 0.075(3) 0.0108(19) -0.020(2) -0.0131(16)
F6B 0.198(7) 0.058(3) 0.040(3) -0.004(2) -0.031(4) -0.041(4)
F7B 0.047(3) 0.061(3) 0.249(9) 0.066(4) -0.055(4) -0.022(2)
O1B 0.051(3) 0.040(2) 0.021(2) 0.0087(17) -0.0037(18) -0.0009(18)
N1B 0.035(3) 0.027(2) 0.021(2) -0.0047(18) 0.0033(19) -0.0006(18)
N2B 0.037(3) 0.025(2) 0.032(3) -0.003(2) 0.002(2) -0.0009(18)
N3B 0.037(2) 0.021(2) 0.022(2) 0.0010(17) 0.0032(19) 0.0012(17)
C1B 0.026(2) 0.027(3) 0.024(3) 0.000(2) 0.003(2) -0.0021(19)
C2B 0.027(3) 0.027(3) 0.024(3) 0.004(2) 0.004(2) -0.0015(19)
C3B 0.028(3) 0.026(3) 0.025(3) 0.000(2) 0.001(2) 0.0031(19)
C4B 0.024(2) 0.028(3) 0.022(3) 0.001(2) 0.003(2) 0.0004(19)
C5B 0.051(4) 0.026(3) 0.027(3) 0.002(2) -0.005(3) 0.005(2)
C6B 0.051(3) 0.015(2) 0.034(3) 0.000(2) -0.003(3) 0.003(2)
C7B 0.036(3) 0.024(3) 0.025(3) -0.005(2) 0.006(2) -0.005(2)
C8B 0.044(4) 0.031(3) 0.081(6) 0.016(4) -0.013(4) -0.006(3)
C9B 0.041(4) 0.063(5) 0.066(6) 0.040(4) -0.006(4) 0.005(3)
F1C 0.043(2) 0.087(3) 0.041(3) -0.016(2) -0.0113(19) 0.018(2)
F2C 0.062(3) 0.031(2) 0.106(4) -0.007(2) 0.032(3) -0.0044(17)
F3C 0.043(2) 0.043(2) 0.101(4) -0.005(2) 0.025(2) -0.0088(17)
F4C 0.056(3) 0.128(5) 0.039(3) 0.023(3) 0.000(2) -0.006(3)
F5C 0.0331(18) 0.038(2) 0.069(3) -0.0012(19) 0.0146(18) 0.0082(14)
F6C 0.043(2) 0.074(3) 0.059(3) -0.038(2) -0.010(2) 0.0169(19)
F7C 0.047(2) 0.051(2) 0.074(3) 0.018(2) 0.012(2) 0.0122(17)
O1C 0.030(2) 0.076(3) 0.023(2) -0.008(2) 0.0035(17) 0.000(2)
N1C 0.025(2) 0.036(3) 0.028(3) -0.003(2) -0.005(2) 0.0032(18)
N2C 0.026(2) 0.035(3) 0.052(4) -0.014(2) -0.004(2) -0.0016(19)
N3C 0.025(2) 0.047(3) 0.024(3) -0.011(2) -0.0026(19) -0.0001(19)
C1C 0.028(3) 0.029(3) 0.055(4) -0.004(3) 0.000(3) 0.002(2)
C2C 0.034(3) 0.032(3) 0.036(3) -0.008(2) 0.006(3) 0.001(2)
C3C 0.028(3) 0.030(3) 0.025(3) -0.003(2) 0.000(2) -0.001(2)
C4C 0.026(3) 0.025(2) 0.028(3) 0.001(2) 0.005(2) -0.0035(19)
C5C 0.044(4) 0.179(11) 0.034(5) -0.050(6) -0.008(4) 0.021(5)
C6C 0.032(3) 0.051(4) 0.038(4) -0.009(3) -0.005(3) -0.003(3)
C7C 0.027(3) 0.037(3) 0.062(5) -0.004(3) 0.002(3) 0.000(2)
C8C 0.039(4) 0.037(4) 0.087(6) -0.004(4) 0.026(4) -0.002(3)
C9C 0.028(3) 0.034(3) 0.051(4) -0.007(3) 0.000(3) 0.000(2)
F1D 0.0310(18) 0.061(2) 0.0262(19) -0.0118(16) -0.0010(14) 0.0054(15)
F2D 0.0329(18) 0.046(2) 0.051(3) 0.0247(18) -0.0077(17) -0.0124(14)
F3D 0.0259(16) 0.0352(18) 0.053(2) 0.0156(17) -0.0084(16) 0.0006(12)
F4D 0.050(2) 0.0331(18) 0.043(2) -0.0070(16) -0.0007(17) 0.0049(15)
F5D 0.0275(18) 0.044(2) 0.061(3) 0.0130(18) -0.0142(17) -0.0080(14)
F6D 0.0288(18) 0.054(2) 0.040(2) 0.0130(17) 0.0107(16) 0.0032(15)
F7D 0.0395(19) 0.0245(17) 0.067(3) 0.0061(17) -0.0109(19) -0.0031(13)
O1D 0.031(2) 0.082(4) 0.024(2) 0.004(2) -0.0076(18) -0.009(2)
N1D 0.025(2) 0.043(3) 0.016(2) 0.011(2) -0.0020(18) -0.0020(18)
N2D 0.025(2) 0.045(3) 0.020(2) 0.003(2) 0.0013(18) -0.0020(18)
N3D 0.0163(19) 0.034(2) 0.032(3) 0.003(2) -0.0012(18) -0.0020(16)
C1D 0.020(2) 0.023(2) 0.026(3) 0.003(2) -0.003(2) -0.0009(17)
C2D 0.024(2) 0.034(3) 0.018(3) 0.004(2) 0.001(2) 0.0015(19)
C3D 0.026(3) 0.029(3) 0.018(3) -0.001(2) -0.003(2) 0.0015(19)
C4D 0.021(2) 0.034(3) 0.026(3) 0.003(2) -0.003(2) -0.0063(19)
C5D 0.026(3) 0.067(4) 0.028(3) -0.007(3) 0.005(2) 0.001(3)
C6D 0.025(3) 0.046(3) 0.042(4) 0.002(3) -0.002(3) -0.002(2)
C7D 0.024(2) 0.034(3) 0.016(2) 0.003(2) -0.0009(19) 0.0023(19)
C8D 0.027(3) 0.029(3) 0.045(4) 0.007(3) -0.004(3) 0.001(2)
C9D 0.024(3) 0.030(3) 0.033(3) 0.009(2) -0.001(2) -0.0011(19)

loop_
_atom_type_symbol
_atom_type_description
_atom_type_scat_dispersion_real
_atom_type_scat_dispersion_imag
_atom_type_scat_source
C C 0.0033 0.0016 'International Tables Vol C Tables 4.2.6.8 and 6.1.1.4'
H H 0.0000 0.0000 'International Tables Vol C Tables 4.2.6.8 and 6.1.1.4'
N N 0.0061 0.0033 'International Tables Vol C Tables 4.2.6.8 and 6.1.1.4'
O O 0.0106 0.0060 'International Tables Vol C Tables 4.2.6.8 and 6.1.1.4'
F F 0.0171 0.0103 'International Tables Vol C Tables 4.2.6.8 and 6.1.1.4'

loop_
_geom_angle_atom_site_label_1
_geom_angle_atom_site_label_2
_geom_angle_atom_site_label_3
_geom_angle
N2A N1A C3A 113.8(5)
N2A N1A H1NA 111(5)
C3A N1A H1NA 135(5)
N1A N2A C1A 103.8(5)
C4A N3A C5A 124.8(5)
C4A N3A C6A 119.4(5)
C5A N3A C6A 115.8(5)
N2A C1A C2A 112.5(5)
N2A C1A C7A 122.3(5)
C2A C1A C7A 125.2(5)
C3A C2A C1A 103.5(5)
C3A C2A H2A 128.3
C1A C2A H2A 128.3
N1A C3A C2A 106.4(5)
N1A C3A C4A 115.6(5)
C2A C3A C4A 137.9(5)
O1A C4A N3A 121.2(5)
O1A C4A C3A 118.2(5)
N3A C4A C3A 120.6(5)
N3A C5A H5AA 109.5
N3A C5A H5AB 109.5
H5AA C5A H5AB 109.5
N3A C5A H5AC 109.5
H5AA C5A H5AC 109.5
H5AB C5A H5AC 109.5
N3A C6A H6AA 109.5
N3A C6A H6AB 109.5
H6AA C6A H6AB 109.5
N3A C6A H6AC 109.5
H6AA C6A H6AC 109.5
H6AB C6A H6AC 109.5
F1A C7A C1A 109.0(5)
F1A C7A C9A 105.8(5)
C1A C7A C9A 111.3(5)
F1A C7A C8A 105.8(5)
C1A C7A C8A 112.3(5)
C9A C7A C8A 112.2(5)
F6A C8A F5A 108.4(5)
F6A C8A F7A 109.2(6)
F5A C8A F7A 107.9(5)
F6A C8A C7A 111.7(5)
F5A C8A C7A 109.8(5)
F7A C8A C7A 109.7(5)
F4A C9A F2A 108.3(5)
F4A C9A F3A 107.6(5)
F2A C9A F3A 106.6(5)
F4A C9A C7A 112.2(5)
F2A C9A C7A 109.6(5)
F3A C9A C7A 112.3(5)
N2B N1B C3B 113.4(5)
N2B N1B H1NB 114(4)
C3B N1B H1NB 133(4)
N1B N2B C1B 104.0(5)
C4B N3B C6B 118.5(5)
C4B N3B C5B 124.4(5)
C6B N3B C5B 117.0(5)
N2B C1B C2B 112.2(5)
N2B C1B C7B 121.5(5)
C2B C1B C7B 126.3(5)
C3B C2B C1B 103.7(5)
C3B C2B H2B 128.1
C1B C2B H2B 128.1
N1B C3B C2B 106.7(5)
N1B C3B C4B 115.9(5)
C2B C3B C4B 137.3(5)
O1B C4B N3B 122.1(5)
O1B C4B C3B 118.0(5)
N3B C4B C3B 119.9(5)
N3B C5B H5BA 109.5
N3B C5B H5BB 109.5
H5BA C5B H5BB 109.5
N3B C5B H5BC 109.5
H5BA C5B H5BC 109.5
H5BB C5B H5BC 109.5
N3B C6B H6BA 109.5
N3B C6B H6BB 109.5
H6BA C6B H6BB 109.5
N3B C6B H6BC 109.5
H6BA C6B H6BC 109.5
H6BB C6B H6BC 109.5
F1B C7B C1B 108.6(4)
F1B C7B C9B 105.5(6)
C1B C7B C9B 112.5(5)
F1B C7B C8B 104.0(5)
C1B C7B C8B 112.6(5)
C9B C7B C8B 112.9(6)
F7B C8B F5B 108.9(6)
F7B C8B F6B 108.5(8)
F5B C8B F6B 108.2(6)
F7B C8B C7B 112.9(6)
F5B C8B C7B 110.7(6)
F6B C8B C7B 107.6(6)
F4B C9B F3B 109.7(7)
F4B C9B F2B 105.6(7)
F3B C9B F2B 107.1(6)
F4B C9B C7B 112.5(6)
F3B C9B C7B 113.9(6)
F2B C9B C7B 107.5(7)
N2C N1C C3C 114.7(5)
N2C N1C H1NC 128(4)
C3C N1C H1NC 117(4)
N1C N2C C1C 103.5(5)
C4C N3C C6C 119.3(5)
C4C N3C C5C 124.5(5)
C6C N3C C5C 116.1(5)
N2C C1C C2C 112.9(5)
N2C C1C C7C 116.6(6)
C2C C1C C7C 130.5(6)
C3C C2C C1C 103.6(6)
C3C C2C H2C 128.2
C1C C2C H2C 128.2
N1C C3C C2C 105.3(5)
N1C C3C C4C 116.1(5)
C2C C3C C4C 138.4(6)
O1C C4C N3C 121.9(5)
O1C C4C C3C 116.5(5)
N3C C4C C3C 121.5(5)
N3C C5C H5CA 109.5
N3C C5C H5CB 109.5
H5CA C5C H5CB 109.5
N3C C5C H5CC 109.5
H5CA C5C H5CC 109.5
H5CB C5C H5CC 109.5
N3C C6C H6CA 109.5
N3C C6C H6CB 109.5
H6CA C6C H6CB 109.5
N3C C6C H6CC 109.5
H6CA C6C H6CC 109.5
H6CB C6C H6CC 109.5
F1C C7C C8C 103.2(6)
F1C C7C C1C 110.7(6)
C8C C7C C1C 110.7(5)
F1C C7C C9C 105.0(5)
C8C C7C C9C 113.8(6)
C1C C7C C9C 112.8(5)
F2C C8C F3C 106.3(6)
F2C C8C F4C 112.6(7)
F3C C8C F4C 109.9(7)
F2C C8C C7C 110.3(7)
F3C C8C C7C 112.3(6)
F4C C8C C7C 105.6(6)
F7C C9C F6C 107.5(5)
F7C C9C F5C 107.6(5)
F6C C9C F5C 107.8(6)
F7C C9C C7C 108.6(6)
F6C C9C C7C 112.3(5)
F5C C9C C7C 112.8(5)
N2D N1D C3D 112.9(4)
N2D N1D H1ND 127(4)
C3D N1D H1ND 120(4)
C1D N2D N1D 104.6(4)
C4D N3D C6D 119.8(5)
C4D N3D C5D 124.6(4)
C6D N3D C5D 115.6(5)
N2D C1D C2D 112.4(5)
N2D C1D C7D 120.6(5)
C2D C1D C7D 127.0(5)
C3D C2D C1D 104.4(5)
C3D C2D H2D 127.8
C1D C2D H2D 127.8
N1D C3D C2D 105.6(4)
N1D C3D C4D 116.6(5)
C2D C3D C4D 137.6(5)
O1D C4D N3D 123.0(5)
O1D C4D C3D 117.4(5)
N3D C4D C3D 119.6(5)
N3D C5D H5DA 109.5
N3D C5D H5DB 109.5
H5DA C5D H5DB 109.5
N3D C5D H5DC 109.5
H5DA C5D H5DC 109.5
H5DB C5D H5DC 109.5
N3D C6D H6DA 109.5
N3D C6D H6DB 109.5
H6DA C6D H6DB 109.5
N3D C6D H6DC 109.5
H6DA C6D H6DC 109.5
H6DB C6D H6DC 109.5
F1D C7D C1D 108.7(4)
F1D C7D C9D 105.6(4)
C1D C7D C9D 111.2(4)
F1D C7D C8D 105.3(5)
C1D C7D C8D 113.1(4)
C9D C7D C8D 112.4(4)
F7D C8D F6D 108.5(5)
F7D C8D F5D 107.9(5)
F6D C8D F5D 108.0(5)
F7D C8D C7D 110.6(5)
F6D C8D C7D 111.6(5)
F5D C8D C7D 110.2(5)
F4D C9D F3D 108.2(5)
F4D C9D F2D 107.5(5)
F3D C9D F2D 107.8(4)
F4D C9D C7D 111.9(5)
F3D C9D C7D 112.2(5)
F2D C9D C7D 109.0(4)

loop_
_geom_bond_atom_site_label_1
_geom_bond_atom_site_label_2
_geom_bond_distance
F1A C7A 1.369(7)
F2A C9A 1.323(7)
F3A C9A 1.338(6)
F4A C9A 1.322(8)
F5A C8A 1.327(7)
F6A C8A 1.325(9)
F7A C8A 1.330(7)
O1A C4A 1.231(7)
N1A N2A 1.327(6)
N1A C3A 1.351(7)
N1A H1NA 0.84(8)
N2A C1A 1.349(8)
N3A C4A 1.352(7)
N3A C5A 1.455(9)
N3A C6A 1.466(7)
C1A C2A 1.399(8)
C1A C7A 1.497(7)
C2A C3A 1.397(7)
C2A H2A 0.9500
C3A C4A 1.473(8)
C5A H5AA 0.9800
C5A H5AB 0.9800
C5A H5AC 0.9800
C6A H6AA 0.9800
C6A H6AB 0.9800
C6A H6AC 0.9800
C7A C9A 1.531(8)
C7A C8A 1.546(8)
F1B C7B 1.365(7)
F2B C9B 1.350(11)
F3B C9B 1.318(8)
F4B C9B 1.282(10)
F5B C8B 1.339(8)
F6B C8B 1.384(11)
F7B C8B 1.262(8)
O1B C4B 1.226(7)
N1B N2B 1.330(6)
N1B C3B 1.348(7)
N1B H1NB 1.00(8)
N2B C1B 1.345(7)
N3B C4B 1.353(7)
N3B C6B 1.447(7)
N3B C5B 1.453(8)
C1B C2B 1.399(8)
C1B C7B 1.487(7)
C2B C3B 1.389(8)
C2B H2B 0.9500
C3B C4B 1.477(7)
C5B H5BA 0.9800
C5B H5BB 0.9800
C5B H5BC 0.9800
C6B H6BA 0.9800
C6B H6BB 0.9800
C6B H6BC 0.9800
C7B C9B 1.514(9)
C7B C8B 1.525(9)
F1C C7C 1.431(8)
F2C C8C 1.320(8)
F3C C8C 1.336(7)
F4C C8C 1.359(10)
F5C C9C 1.332(7)
F6C C9C 1.322(7)
F7C C9C 1.319(8)
O1C C4C 1.234(7)
N1C N2C 1.322(6)
N1C C3C 1.353(7)
N1C H1NC 0.97(7)
N2C C1C 1.326(9)
N3C C4C 1.323(7)
N3C C6C 1.449(7)
N3C C5C 1.468(9)
C1C C2C 1.408(9)
C1C C7C 1.513(8)
C2C C3C 1.389(8)
C2C H2C 0.9500
C3C C4C 1.483(7)
C5C H5CA 0.9800
C5C H5CB 0.9800
C5C H5CC 0.9800
C6C H6CA 0.9800
C6C H6CB 0.9800
C6C H6CC 0.9800
C7C C8C 1.502(10)
C7C C9C 1.525(9)
F1D C7D 1.390(7)
F2D C9D 1.343(6)
F3D C9D 1.329(6)
F4D C9D 1.321(7)
F5D C8D 1.327(7)
F6D C8D 1.324(8)
F7D C8D 1.322(6)
O1D C4D 1.240(7)
N1D N2D 1.330(6)
N1D C3D 1.359(7)
N1D H1ND 0.88(7)
N2D C1D 1.318(7)
N3D C4D 1.330(7)
N3D C6D 1.449(7)
N3D C5D 1.455(8)
C1D C2D 1.391(7)
C1D C7D 1.497(7)
C2D C3D 1.382(7)
C2D H2D 0.9500
C3D C4D 1.492(7)
C5D H5DA 0.9800
C5D H5DB 0.9800
C5D H5DC 0.9800
C6D H6DA 0.9800
C6D H6DB 0.9800
C6D H6DC 0.9800
C7D C9D 1.527(8)
C7D C8D 1.540(8)

loop_
_geom_hbond_atom_site_label_D
_geom_hbond_atom_site_label_H
_geom_hbond_atom_site_label_A
_geom_hbond_distance_DH
_geom_hbond_distance_HA
_geom_hbond_distance_DA
_geom_hbond_angle_DHA
N1A H1NA O1D 0.84(8) 1.92(8) 2.758(7) 171(7)
N1B H1NB O1C 1.00(8) 1.79(8) 2.783(7) 170(6)
N1C H1NC O1A 0.97(7) 1.93(7) 2.797(7) 148(6)
N1D H1ND O1B 0.88(7) 1.95(7) 2.704(6) 144(6)

loop_
_geom_torsion_atom_site_label_1
_geom_torsion_atom_site_label_2
_geom_torsion_atom_site_label_3
_geom_torsion_atom_site_label_4
_geom_torsion
C3A N1A N2A C1A 0.1(6)
N1A N2A C1A C2A 0.4(6)
N1A N2A C1A C7A -179.7(5)
N2A C1A C2A C3A -0.7(6)
C7A C1A C2A C3A 179.4(5)
N2A N1A C3A C2A -0.6(7)
N2A N1A C3A C4A 176.8(5)
C1A C2A C3A N1A 0.7(6)
C1A C2A C3A C4A -175.6(6)
C5A N3A C4A O1A 177.3(7)
C6A N3A C4A O1A -2.1(8)
C5A N3A C4A C3A -5.4(9)
C6A N3A C4A C3A 175.1(5)
N1A C3A C4A O1A -3.0(7)
C2A C3A C4A O1A 173.2(6)
N1A C3A C4A N3A 179.7(5)
C2A C3A C4A N3A -4.1(10)
N2A C1A C7A F1A 147.3(5)
C2A C1A C7A F1A -32.8(8)
N2A C1A C7A C9A -96.4(6)
C2A C1A C7A C9A 83.4(7)
N2A C1A C7A C8A 30.4(8)
C2A C1A C7A C8A -149.7(6)
F1A C7A C8A F6A 172.0(4)
C1A C7A C8A F6A -69.2(6)
C9A C7A C8A F6A 57.2(7)
F1A C7A C8A F5A 51.7(6)
C1A C7A C8A F5A 170.5(5)
C9A C7A C8A F5A -63.2(7)
F1A C7A C8A F7A -66.7(7)
C1A C7A C8A F7A 52.1(7)
C9A C7A C8A F7A 178.4(5)
F1A C7A C9A F4A 179.0(4)
C1A C7A C9A F4A 60.8(6)
C8A C7A C9A F4A -66.1(6)
F1A C7A C9A F2A 58.7(6)
C1A C7A C9A F2A -59.5(6)
C8A C7A C9A F2A 173.6(5)
F1A C7A C9A F3A -59.6(6)
C1A C7A C9A F3A -177.8(5)
C8A C7A C9A F3A 55.3(7)
C3B N1B N2B C1B 1.0(6)
N1B N2B C1B C2B -0.6(6)
N1B N2B C1B C7B -179.1(5)
N2B C1B C2B C3B 0.0(6)
C7B C1B C2B C3B 178.4(5)
N2B N1B C3B C2B -1.0(6)
N2B N1B C3B C4B -177.3(4)
C1B C2B C3B N1B 0.5(6)
C1B C2B C3B C4B 175.6(6)
C6B N3B C4B O1B 1.1(8)
C5B N3B C4B O1B 177.8(5)
C6B N3B C4B C3B -177.9(5)
C5B N3B C4B C3B -1.2(8)
N1B C3B C4B O1B 28.0(7)
C2B C3B C4B O1B -146.8(7)
N1B C3B C4B N3B -153.0(5)
C2B C3B C4B N3B 32.3(9)
N2B C1B C7B F1B -171.2(5)
C2B C1B C7B F1B 10.5(8)
N2B C1B C7B C9B 72.4(8)
C2B C1B C7B C9B -105.9(7)
N2B C1B C7B C8B -56.5(7)
C2B C1B C7B C8B 125.2(6)
F1B C7B C8B F7B 67.1(9)
C1B C7B C8B F7B -50.3(9)
C9B C7B C8B F7B -179.0(7)
F1B C7B C8B F5B -55.3(7)
C1B C7B C8B F5B -172.7(5)
C9B C7B C8B F5B 58.6(8)
F1B C7B C8B F6B -173.3(5)
C1B C7B C8B F6B 69.3(6)
C9B C7B C8B F6B -59.4(8)
F1B C7B C9B F4B -177.8(7)
C1B C7B C9B F4B -59.6(9)
C8B C7B C9B F4B 69.2(9)
F1B C7B C9B F3B 56.5(8)
C1B C7B C9B F3B 174.7(6)
C8B C7B C9B F3B -56.5(10)
F1B C7B C9B F2B -62.0(7)
C1B C7B C9B F2B 56.2(8)
C8B C7B C9B F2B -175.0(6)
C3C N1C N2C C1C -0.6(7)
N1C N2C C1C C2C -0.5(7)
N1C N2C C1C C7C 177.4(5)
N2C C1C C2C C3C 1.3(7)
C7C C1C C2C C3C -176.2(6)
N2C N1C C3C C2C 1.4(7)
N2C N1C C3C C4C 178.2(5)
C1C C2C C3C N1C -1.5(6)
C1C C2C C3C C4C -177.2(6)
C6C N3C C4C O1C -4.6(9)
C5C N3C C4C O1C 178.9(8)
C6C N3C C4C C3C 179.2(5)
C5C N3C C4C C3C 2.7(10)
N1C C3C C4C O1C -5.7(7)
C2C C3C C4C O1C 169.6(7)
N1C C3C C4C N3C 170.7(5)
C2C C3C C4C N3C -13.9(10)
N2C C1C C7C F1C 13.1(8)
C2C C1C C7C F1C -169.5(6)
N2C C1C C7C C8C -100.7(8)
C2C C1C C7C C8C 76.7(9)
N2C C1C C7C C9C 130.5(6)
C2C C1C C7C C9C -52.1(10)
F1C C7C C8C F2C -63.6(7)
C1C C7C C8C F2C 54.9(9)
C9C C7C C8C F2C -176.8(6)
F1C C7C C8C F3C 54.8(8)
C1C C7C C8C F3C 173.3(6)
C9C C7C C8C F3C -58.5(9)
F1C C7C C8C F4C 174.6(5)
C1C C7C C8C F4C -67.0(7)
C9C C7C C8C F4C 61.3(7)
F1C C7C C9C F7C 53.7(6)
C8C C7C C9C F7C 165.8(6)
C1C C7C C9C F7C -67.0(7)
F1C C7C C9C F6C 172.4(5)
C8C C7C C9C F6C -75.4(7)
C1C C7C C9C F6C 51.8(8)
F1C C7C C9C F5C -65.5(7)
C8C C7C C9C F5C 46.7(8)
C1C C7C C9C F5C 173.8(6)
C3D N1D N2D C1D -0.2(6)
N1D N2D C1D C2D -0.7(6)
N1D N2D C1D C7D -179.0(5)
N2D C1D C2D C3D 1.3(6)
C7D C1D C2D C3D 179.4(5)
N2D N1D C3D C2D 1.0(6)
N2D N1D C3D C4D 178.0(5)
C1D C2D C3D N1D -1.3(6)
C1D C2D C3D C4D -177.3(6)
C6D N3D C4D O1D -3.0(9)
C5D N3D C4D O1D -179.7(6)
C6D N3D C4D C3D 178.8(5)
C5D N3D C4D C3D 2.1(8)
N1D C3D C4D O1D -21.6(8)
C2D C3D C4D O1D 154.1(7)
N1D C3D C4D N3D 156.7(5)
C2D C3D C4D N3D -27.6(10)
N2D C1D C7D F1D -146.5(5)
C2D C1D C7D F1D 35.5(7)
N2D C1D C7D C9D 97.7(6)
C2D C1D C7D C9D -80.3(7)
N2D C1D C7D C8D -29.9(7)
C2D C1D C7D C8D 152.1(5)
F1D C7D C8D F7D 68.4(6)
C1D C7D C8D F7D -50.2(7)
C9D C7D C8D F7D -177.1(5)
F1D C7D C8D F6D -170.8(4)
C1D C7D C8D F6D 70.7(6)
C9D C7D C8D F6D -56.3(6)
F1D C7D C8D F5D -50.8(6)
C1D C7D C8D F5D -169.4(5)
C9D C7D C8D F5D 63.7(6)
F1D C7D C9D F4D -176.6(4)
C1D C7D C9D F4D -58.9(6)
C8D C7D C9D F4D 69.1(6)
F1D C7D C9D F3D 61.5(6)
C1D C7D C9D F3D 179.2(5)
C8D C7D C9D F3D -52.8(7)
F1D C7D C9D F2D -57.9(6)
C1D C7D C9D F2D 59.8(6)
C8D C7D C9D F2D -172.2(5)
